data_7052549
loop_
_publ_author_name
'Yang, Xiaoping'
'Jones, Richard A.'
'Oye, Michael M.'
'Wiester, Michael'
'Lai, Rachel J.'

_publ_section_title
;
 Influence of metal--ligand ratio on benzimidazole based luminescent
 lanthanide complexes: 3-D network structures and chloride anion
 binding
;
_journal_issue 2
_journal_name_full 'New Journal of Chemistry'
_journal_page_first 310
_journal_paper_doi 10.1039/c0nj00518e
_journal_volume 35
_journal_year 2011
_chemical_formula_moiety 'C32 H38 Br2 Cl6 N4 O8 Yb2'
_chemical_formula_sum 'C32 H38 Br2 Cl6 N4 O8 Yb2'
_chemical_formula_weight 1325.26
_chemical_name_systematic
;
?
;
_space_group_IT_number 2
_symmetry_cell_setting triclinic
_symmetry_space_group_name_Hall '-P 1'
_symmetry_space_group_name_H-M 'P -1'
_atom_sites_solution_hydrogens geom
_atom_sites_solution_primary direct
_atom_sites_solution_secondary difmap
_audit_creation_method SHELXL-97
_cell_angle_alpha 64.26(3)
_cell_angle_beta 67.15(4)
_cell_angle_gamma 85.79(3)
_cell_formula_units_Z 1
_cell_length_a 9.5470(19)
_cell_length_b 11.510(2)
_cell_length_c 11.745(2)
_cell_measurement_reflns_used 2941
_cell_measurement_temperature 153(2)
_cell_measurement_theta_max 27.48
_cell_measurement_theta_min 2.91
_cell_volume 1064.2(6)
_computing_cell_refinement 'Collect software, Nonius B.V. 1998'
_computing_data_collection 'Collect software, Nonius B.V. 1998'
_computing_data_reduction
;
DENZO and Scalepack (Otwinoski and Minor, 1997)
;
_computing_molecular_graphics 'XL SHELXTL/PC, Siemens Analytical'
_computing_structure_refinement 'XL SHELXTL/PC, Siemens Analytical'
_computing_structure_solution
;

SIR97 - Altomare A., Burla M.C., Camalli M., Cascarano G.L., Giacovazzo C.,
Guagliardi A., Moliterni A.G.G., Polidori G.,Spagna R.
;
_diffrn_ambient_temperature 153(2)
_diffrn_measured_fraction_theta_full 0.996
_diffrn_measured_fraction_theta_max 0.996
_diffrn_measurement_device_type CCD
_diffrn_measurement_method \w-scans
_diffrn_radiation_monochromator graphite
_diffrn_radiation_source 'fine-focus sealed tube'
_diffrn_radiation_type MoK\a
_diffrn_radiation_wavelength 0.71073
_diffrn_reflns_av_R_equivalents 0.0464
_diffrn_reflns_av_sigmaI/netI 0.0961
_diffrn_reflns_limit_h_max 11
_diffrn_reflns_limit_h_min -11
_diffrn_reflns_limit_k_max 13
_diffrn_reflns_limit_k_min -12
_diffrn_reflns_limit_l_max 13
_diffrn_reflns_limit_l_min -13
_diffrn_reflns_number 5858
_diffrn_reflns_theta_full 25.00
_diffrn_reflns_theta_max 25.00
_diffrn_reflns_theta_min 3.23
_exptl_absorpt_coefficient_mu 6.671
_exptl_absorpt_correction_T_max 0.5551
_exptl_absorpt_correction_T_min 0.3797
_exptl_absorpt_correction_type gaussian
_exptl_absorpt_process_details
;
Absorption correction given as Gaussian
;
_exptl_crystal_colour Yellow
_exptl_crystal_density_diffrn 2.068
_exptl_crystal_density_method 'not measured'
_exptl_crystal_description Block
_exptl_crystal_F_000 634
_exptl_crystal_size_max 0.18
_exptl_crystal_size_mid 0.12
_exptl_crystal_size_min 0.10
_refine_diff_density_max 1.754
_refine_diff_density_min -1.156
_refine_diff_density_rms 0.226
_refine_ls_extinction_method none
_refine_ls_goodness_of_fit_ref 1.008
_refine_ls_hydrogen_treatment constr
_refine_ls_matrix_type full
_refine_ls_number_parameters 244
_refine_ls_number_reflns 3734
_refine_ls_number_restraints 0
_refine_ls_restrained_S_all 1.008
_refine_ls_R_factor_all 0.0872
_refine_ls_R_factor_gt 0.0515
_refine_ls_shift/su_max 0.000
_refine_ls_shift/su_mean 0.000
_refine_ls_structure_factor_coef Fsqd
_refine_ls_weighting_details 'calc w=1/[\s^2^(Fo^2^)+(0.0492P)^2^+3.7371P] where P=(Fo^2^+2Fc^2^)/3'
_refine_ls_weighting_scheme calc
_refine_ls_wR_factor_gt 0.1140
_refine_ls_wR_factor_ref 0.1318
_reflns_number_gt 2685
_reflns_number_total 3734
_reflns_threshold_expression >2sigma(I)
_cod_data_source_file C0NJ00518E.TXT
_cod_data_source_block complex-4
_cod_depositor_comments
;
The following automatic conversions were performed:
'_symmetry_cell_setting' value 'Triclinic' changed to 'triclinic'
according to '/home/saulius/struct/CIF-dictionaries/cif_core.dic'
dictionary named 'cif_core.dic' version 2.4.1 from
2010-06-29.

'_exptl_absorpt_correction_type' value 'Gaussian' changed to
'gaussian' according to
'/home/saulius/struct/CIF-dictionaries/cif_core.dic' dictionary named
'cif_core.dic' version 2.4.1 from 2010-06-29.

Automatic conversion script
Id: cif_fix_enum 1555 2011-01-17 13:19:09Z saulius 
;
_cod_original_cell_volume 1064.3(5)
_cod_original_sg_symbol_H-M P-1
_cod_database_code 7052549

loop_
_symmetry_equiv_pos_as_xyz
'x, y, z'
'-x, -y, -z'

loop_
_atom_site_label
_atom_site_type_symbol
_atom_site_fract_x
_atom_site_fract_y
_atom_site_fract_z
_atom_site_U_iso_or_equiv
_atom_site_adp_type
_atom_site_occupancy
_atom_site_symmetry_multiplicity
_atom_site_calc_flag
_atom_site_refinement_flags
_atom_site_disorder_assembly
_atom_site_disorder_group
Yb1 Yb 0.75261(6) 0.43616(5) 0.14172(5) 0.02876(19) Uani 1 1 d U . .
Br1 Br 0.20834(13) 0.00667(10) 0.87988(11) 0.0333(3) Uani 1 1 d U . .
Cl1 Cl 0.4852(3) 0.3436(2) 0.1473(2) 0.0213(5) Uani 1 1 d U . .
Cl2 Cl 0.8347(3) 0.5648(2) 0.2530(2) 0.0235(6) Uani 1 1 d U . .
Cl3 Cl 1.0486(3) 0.3576(2) 0.1053(2) 0.0207(5) Uani 1 1 d U . .
N1 N 0.7615(9) -0.1274(8) 0.5853(8) 0.0195(19) Uani 1 1 d U . .
H1A H 0.6980 -0.1770 0.6673 0.023 Uiso 1 1 calc R . .
N2 N 0.8617(9) 0.0381(8) 0.3871(8) 0.0187(18) Uani 1 1 d U . .
O1 O 0.5130(7) 0.3858(6) 0.3845(6) 0.0206(16) Uani 1 1 d U . .
O2 O 0.7211(7) 0.2432(6) 0.3206(6) 0.0171(15) Uani 1 1 d U . .
H2A H 0.7987 0.1918 0.3027 0.021 Uiso 1 1 calc R . .
O3 O 0.8338(8) 0.3548(6) -0.0303(7) 0.0240(16) Uani 1 1 d U . .
H3C H 0.9219 0.3904 -0.0727 0.029 Uiso 1 1 calc R . .
O4 O 0.6009(7) 0.6155(6) 0.0911(7) 0.0222(16) Uani 1 1 d U . .
H4B H 0.5880 0.6142 0.0265 0.027 Uiso 1 1 calc R . .
C1 C 0.3917(12) 0.4637(10) 0.4113(10) 0.028(3) Uani 1 1 d U . .
H1B H 0.3738 0.4674 0.4959 0.042 Uiso 1 1 calc R . .
H1C H 0.3002 0.4261 0.4188 0.042 Uiso 1 1 calc R . .
H1D H 0.4199 0.5499 0.3372 0.042 Uiso 1 1 calc R . .
C2 C 0.4953(11) 0.2633(9) 0.4843(9) 0.017(2) Uani 1 1 d U . .
C3 C 0.3761(11) 0.2093(9) 0.6134(10) 0.019(2) Uani 1 1 d U . .
H3A H 0.2972 0.2573 0.6377 0.023 Uiso 1 1 calc R . .
C4 C 0.3761(11) 0.0828(10) 0.7057(10) 0.022(2) Uani 1 1 d U . .
C5 C 0.4917(11) 0.0096(9) 0.6745(9) 0.019(2) Uani 1 1 d U . .
H5A H 0.4905 -0.0742 0.7391 0.023 Uiso 1 1 calc R . .
C6 C 0.6117(10) 0.0629(8) 0.5441(9) 0.015(2) Uani 1 1 d U . .
C7 C 0.6157(11) 0.1886(9) 0.4446(9) 0.017(2) Uani 1 1 d U . .
C8 C 0.7417(11) -0.0087(9) 0.5071(9) 0.017(2) Uani 1 1 d U . .
C9 C 0.9013(11) -0.1597(9) 0.5140(10) 0.020(2) Uani 1 1 d U . .
C10 C 0.9770(12) -0.2708(10) 0.5501(11) 0.030(3) Uani 1 1 d U . .
H10A H 0.9352 -0.3423 0.6357 0.036 Uiso 1 1 calc R . .
C11 C 1.1170(12) -0.2678(10) 0.4514(11) 0.028(3) Uani 1 1 d U . .
H11A H 1.1719 -0.3389 0.4712 0.033 Uiso 1 1 calc R . .
C12 C 1.1780(12) -0.1617(11) 0.3238(11) 0.032(3) Uani 1 1 d U . .
H12A H 1.2721 -0.1648 0.2601 0.038 Uiso 1 1 calc R . .
C13 C 1.1059(12) -0.0523(11) 0.2870(11) 0.028(3) Uani 1 1 d U . .
H13A H 1.1489 0.0187 0.2012 0.034 Uiso 1 1 calc R . .
C14 C 0.9637(11) -0.0539(10) 0.3862(10) 0.021(2) Uani 1 1 d U . .
C15 C 0.7770(14) 0.3524(13) -0.1229(12) 0.041(3) Uani 1 1 d U . .
H15A H 0.8442 0.3112 -0.1757 0.061 Uiso 1 1 calc R . .
H15B H 0.7711 0.4396 -0.1837 0.061 Uiso 1 1 calc R . .
H15C H 0.6769 0.3046 -0.0727 0.061 Uiso 1 1 calc R . .
C16 C 0.6310(13) 0.7474(10) 0.0634(12) 0.033(3) Uani 1 1 d U . .
H16A H 0.5484 0.7947 0.0466 0.050 Uiso 1 1 calc R . .
H16B H 0.7247 0.7867 -0.0162 0.050 Uiso 1 1 calc R . .
H16C H 0.6400 0.7491 0.1413 0.050 Uiso 1 1 calc R . .

loop_
_atom_site_aniso_label
_atom_site_aniso_U_11
_atom_site_aniso_U_22
_atom_site_aniso_U_33
_atom_site_aniso_U_23
_atom_site_aniso_U_13
_atom_site_aniso_U_12
Yb1 0.0268(3) 0.0299(3) 0.0258(3) -0.0138(2) -0.0054(2) 0.0052(2)
Br1 0.0295(6) 0.0287(6) 0.0225(6) -0.0110(5) 0.0096(5) -0.0048(5)
Cl1 0.0193(13) 0.0187(12) 0.0194(12) -0.0055(10) -0.0040(11) -0.0018(10)
Cl2 0.0198(13) 0.0328(14) 0.0220(13) -0.0200(11) -0.0036(11) 0.0046(11)
Cl3 0.0168(12) 0.0230(13) 0.0160(12) -0.0077(10) -0.0021(10) 0.0052(10)
N1 0.019(4) 0.023(4) 0.012(4) -0.009(3) 0.000(3) 0.002(3)
N2 0.016(4) 0.021(4) 0.018(4) -0.012(3) -0.003(3) 0.004(3)
O1 0.021(4) 0.024(4) 0.012(3) -0.010(3) -0.001(3) 0.010(3)
O2 0.016(3) 0.019(3) 0.013(3) -0.009(3) 0.000(3) 0.005(3)
O3 0.019(4) 0.030(4) 0.024(4) -0.017(3) -0.004(3) 0.001(3)
O4 0.022(4) 0.025(4) 0.020(3) -0.011(3) -0.007(3) 0.006(3)
C1 0.027(5) 0.023(5) 0.024(5) -0.009(4) -0.004(4) 0.012(4)
C2 0.017(5) 0.027(5) 0.013(4) -0.013(4) -0.008(4) 0.004(4)
C3 0.017(5) 0.021(5) 0.021(5) -0.014(4) -0.005(4) 0.006(4)
C4 0.021(5) 0.025(5) 0.015(5) -0.005(4) -0.005(4) -0.002(4)
C5 0.024(5) 0.014(5) 0.011(4) -0.002(4) -0.003(4) -0.002(4)
C6 0.015(5) 0.012(4) 0.019(5) -0.008(4) -0.006(4) -0.003(4)
C7 0.014(5) 0.022(5) 0.018(5) -0.014(4) 0.000(4) -0.002(4)
C8 0.013(5) 0.020(5) 0.012(4) -0.006(4) 0.001(4) -0.003(4)
C9 0.024(5) 0.021(5) 0.023(5) -0.016(4) -0.010(4) 0.003(4)
C10 0.033(6) 0.024(5) 0.029(5) -0.009(4) -0.011(5) 0.005(4)
C11 0.029(5) 0.026(5) 0.040(6) -0.021(4) -0.019(5) 0.012(4)
C12 0.021(5) 0.041(6) 0.029(5) -0.025(5) 0.004(4) 0.006(4)
C13 0.025(5) 0.033(6) 0.029(5) -0.019(4) -0.007(4) 0.005(4)
C14 0.021(5) 0.030(5) 0.020(5) -0.016(4) -0.009(4) 0.004(4)
C15 0.036(6) 0.058(7) 0.034(6) -0.029(5) -0.009(5) 0.004(5)
C16 0.031(6) 0.025(5) 0.042(6) -0.018(4) -0.011(5) 0.007(4)

loop_
_atom_type_symbol
_atom_type_description
_atom_type_scat_dispersion_real
_atom_type_scat_dispersion_imag
_atom_type_scat_source
C C 0.0033 0.0016 'International Tables Vol C Tables 4.2.6.8 and 6.1.1.4'
H H 0.0000 0.0000 'International Tables Vol C Tables 4.2.6.8 and 6.1.1.4'
N N 0.0061 0.0033 'International Tables Vol C Tables 4.2.6.8 and 6.1.1.4'
O O 0.0106 0.0060 'International Tables Vol C Tables 4.2.6.8 and 6.1.1.4'
Cl Cl 0.1484 0.1585 'International Tables Vol C Tables 4.2.6.8 and 6.1.1.4'
Br Br -0.2901 2.4595 'International Tables Vol C Tables 4.2.6.8 and 6.1.1.4'
Yb Yb -0.3850 5.5486 'International Tables Vol C Tables 4.2.6.8 and 6.1.1.4'

loop_
_geom_angle_atom_site_label_1
_geom_angle_atom_site_label_2
_geom_angle_atom_site_label_3
_geom_angle
_geom_angle_site_symmetry_1
_geom_angle_site_symmetry_3
_geom_angle_publ_flag
O2 Yb1 O4 135.5(2) . . ?
O2 Yb1 O3 95.7(2) . . ?
O4 Yb1 O3 112.5(2) . . ?
O2 Yb1 Cl2 93.48(17) . . ?
O4 Yb1 Cl2 81.35(17) . . ?
O3 Yb1 Cl2 146.99(17) . . ?
O2 Yb1 O1 61.8(2) . . ?
O4 Yb1 O1 74.5(2) . . ?
O3 Yb1 O1 137.5(2) . . ?
Cl2 Yb1 O1 74.01(16) . . ?
O2 Yb1 Cl1 84.63(18) . . ?
O4 Yb1 Cl1 72.23(17) . . ?
O3 Yb1 Cl1 73.49(17) . . ?
Cl2 Yb1 Cl1 139.07(8) . . ?
O1 Yb1 Cl1 69.17(16) . . ?
O2 Yb1 Cl3 73.82(17) . . ?
O4 Yb1 Cl3 146.84(17) . . ?
O3 Yb1 Cl3 70.64(17) . . ?
Cl2 Yb1 Cl3 81.72(8) . . ?
O1 Yb1 Cl3 127.01(15) . . ?
Cl1 Yb1 Cl3 135.53(7) . . ?
O2 Yb1 Cl3 149.22(17) . 2_765 ?
O4 Yb1 Cl3 74.06(16) . 2_765 ?
O3 Yb1 Cl3 74.41(17) . 2_765 ?
Cl2 Yb1 Cl3 81.57(8) . 2_765 ?
O1 Yb1 Cl3 142.49(14) . 2_765 ?
Cl1 Yb1 Cl3 118.69(8) . 2_765 ?
Cl3 Yb1 Cl3 75.40(8) . 2_765 ?
Yb1 Cl3 Yb1 104.60(8) . 2_765 ?
C8 N1 C9 109.4(8) . . ?
C8 N1 H1A 125.3 . . ?
C9 N1 H1A 125.3 . . ?
C8 N2 C14 109.6(8) . . ?
C2 O1 C1 116.8(7) . . ?
C2 O1 Yb1 114.4(5) . . ?
C1 O1 Yb1 127.9(5) . . ?
C7 O2 Yb1 132.6(6) . . ?
C7 O2 H2A 113.7 . . ?
Yb1 O2 H2A 113.7 . . ?
C15 O3 Yb1 135.0(6) . . ?
C15 O3 H3C 109.5 . . ?
Yb1 O3 H3C 97.8 . . ?
C16 O4 Yb1 129.8(6) . . ?
C16 O4 H4B 109.5 . . ?
Yb1 O4 H4B 100.5 . . ?
O1 C1 H1B 109.5 . . ?
O1 C1 H1C 109.5 . . ?
H1B C1 H1C 109.5 . . ?
O1 C1 H1D 109.5 . . ?
H1B C1 H1D 109.5 . . ?
H1C C1 H1D 109.5 . . ?
O1 C2 C3 126.1(8) . . ?
O1 C2 C7 113.1(8) . . ?
C3 C2 C7 120.7(9) . . ?
C4 C3 C2 119.2(9) . . ?
C4 C3 H3A 120.4 . . ?
C2 C3 H3A 120.4 . . ?
C5 C4 C3 122.1(9) . . ?
C5 C4 Br1 118.7(7) . . ?
C3 C4 Br1 119.1(7) . . ?
C4 C5 C6 119.0(9) . . ?
C4 C5 H5A 120.5 . . ?
C6 C5 H5A 120.5 . . ?
C5 C6 C7 121.6(8) . . ?
C5 C6 C8 121.4(8) . . ?
C7 C6 C8 116.9(8) . . ?
O2 C7 C6 125.0(8) . . ?
O2 C7 C2 117.8(8) . . ?
C6 C7 C2 117.2(8) . . ?
N1 C8 N2 108.7(8) . . ?
N1 C8 C6 126.9(8) . . ?
N2 C8 C6 124.4(8) . . ?
C14 C9 N1 105.9(8) . . ?
C14 C9 C10 121.7(9) . . ?
N1 C9 C10 132.4(9) . . ?
C11 C10 C9 116.1(10) . . ?
C11 C10 H10A 121.9 . . ?
C9 C10 H10A 121.9 . . ?
C10 C11 C12 121.7(10) . . ?
C10 C11 H11A 119.2 . . ?
C12 C11 H11A 119.2 . . ?
C13 C12 C11 123.0(10) . . ?
C13 C12 H12A 118.5 . . ?
C11 C12 H12A 118.5 . . ?
C12 C13 C14 116.0(10) . . ?
C12 C13 H13A 122.0 . . ?
C14 C13 H13A 122.0 . . ?
C9 C14 N2 106.3(8) . . ?
C9 C14 C13 121.6(9) . . ?
N2 C14 C13 132.1(9) . . ?
O3 C15 H15A 109.5 . . ?
O3 C15 H15B 109.5 . . ?
H15A C15 H15B 109.5 . . ?
O3 C15 H15C 109.5 . . ?
H15A C15 H15C 109.5 . . ?
H15B C15 H15C 109.5 . . ?
O4 C16 H16A 109.5 . . ?
O4 C16 H16B 109.5 . . ?
H16A C16 H16B 109.5 . . ?
O4 C16 H16C 109.5 . . ?
H16A C16 H16C 109.5 . . ?
H16B C16 H16C 109.5 . . ?

loop_
_geom_bond_atom_site_label_1
_geom_bond_atom_site_label_2
_geom_bond_distance
_geom_bond_site_symmetry_2
_geom_bond_publ_flag
Yb1 O2 2.234(6) . ?
Yb1 O4 2.424(6) . ?
Yb1 O3 2.425(6) . ?
Yb1 Cl2 2.676(3) . ?
Yb1 O1 2.719(6) . ?
Yb1 Cl1 2.804(3) . ?
Yb1 Cl3 2.830(2) . ?
Yb1 Cl3 2.839(3) 2_765 ?
Br1 C4 1.904(10) . ?
Cl3 Yb1 2.839(3) 2_765 ?
N1 C8 1.324(12) . ?
N1 C9 1.397(12) . ?
N1 H1A 0.8600 . ?
N2 C8 1.329(11) . ?
N2 C14 1.386(12) . ?
O1 C2 1.356(11) . ?
O1 C1 1.433(11) . ?
O2 C7 1.300(11) . ?
O2 H2A 0.9300 . ?
O3 C15 1.401(13) . ?
O3 H3C 0.8200 . ?
O4 C16 1.435(12) . ?
O4 H4B 0.8200 . ?
C1 H1B 0.9600 . ?
C1 H1C 0.9600 . ?
C1 H1D 0.9600 . ?
C2 C3 1.388(13) . ?
C2 C7 1.436(13) . ?
C3 C4 1.387(13) . ?
C3 H3A 0.9300 . ?
C4 C5 1.371(14) . ?
C5 C6 1.399(13) . ?
C5 H5A 0.9300 . ?
C6 C7 1.402(13) . ?
C6 C8 1.466(13) . ?
C9 C14 1.384(13) . ?
C9 C10 1.403(14) . ?
C10 C11 1.378(15) . ?
C10 H10A 0.9300 . ?
C11 C12 1.384(15) . ?
C11 H11A 0.9300 . ?
C12 C13 1.370(15) . ?
C12 H12A 0.9300 . ?
C13 C14 1.399(14) . ?
C13 H13A 0.9300 . ?
C15 H15A 0.9600 . ?
C15 H15B 0.9600 . ?
C15 H15C 0.9600 . ?
C16 H16A 0.9600 . ?
C16 H16B 0.9600 . ?
C16 H16C 0.9600 . ?
